data_7100892
loop_
_publ_author_name
'S.J. Loeb'
'J. Tiburcio'
'S.J. Vella'

_publ_section_title
;
Conformational isomerism in unsymmetrical [2]rotaxanes
as a form of mechanical ?flip? switch
;
_journal_name_full 'Chemical Communications'
_journal_paper_doi 10.1039/b517642e
_journal_year 2006
_chemical_formula_sum 'C58 H96 Cl4 N3 Na O21'
_chemical_formula_weight 1336.17
_space_group_IT_number 2
_symmetry_cell_setting triclinic
_symmetry_Int_Tables_number 2
_symmetry_space_group_name_Hall '-P 1'
_symmetry_space_group_name_H-M 'P -1'
_cell_angle_alpha 107.950(2)
_cell_angle_beta 99.351(2)
_cell_angle_gamma 108.111(2)
_cell_formula_units_Z 2
_cell_length_a 12.0582(10)
_cell_length_b 16.6298(14)
_cell_length_c 19.1898(16)
_cell_measurement_temperature 173(2)
_cell_volume 3334.4(5)
_diffrn_ambient_temperature 173(2)
_exptl_crystal_density_diffrn 1.331
_cod_database_code 7100892

loop_
_symmetry_equiv_pos_as_xyz
'x, y, z'
'-x, -y, -z'

loop_
_atom_site_label
_atom_site_type_symbol
_atom_site_fract_x
_atom_site_fract_y
_atom_site_fract_z
_atom_site_U_iso_or_equiv
_atom_site_adp_type
_atom_site_occupancy
_atom_site_symmetry_multiplicity
_atom_site_calc_flag
_atom_site_refinement_flags
_atom_site_disorder_assembly
_atom_site_disorder_group
O1 O 0.3993(3) -0.1353(2) 0.57512(19) 0.0341(8) Uani 1 1 d . . .
O2 O 0.4555(3) -0.2497(2) 0.65825(19) 0.0349(8) Uani 1 1 d . . .
O3 O 0.2970(3) -0.4358(2) 0.60350(19) 0.0341(8) Uani 1 1 d . . .
O4 O 0.0942(3) -0.4733(2) 0.67528(19) 0.0346(8) Uani 1 1 d . . .
O5 O -0.0918(3) -0.4235(2) 0.66314(19) 0.0354(8) Uani 1 1 d . . .
O6 O -0.1579(3) -0.3224(2) 0.5699(2) 0.0360(8) Uani 1 1 d . B .
O7 O -0.0065(4) -0.1364(3) 0.6149(3) 0.0713(15) Uani 1 1 d . . .
O8 O 0.2222(4) -0.0800(3) 0.5734(3) 0.0548(11) Uani 1 1 d . . .
N1 N 0.1887(4) -0.2283(3) 0.7269(2) 0.0303(9) Uani 1 1 d . . .
N2 N 0.1342(4) -0.3221(3) 0.5155(2) 0.0287(9) Uani 1 1 d . . .
N3 N 0.1421(4) -0.3279(3) 0.1512(2) 0.0377(11) Uani 1 1 d . . .
C1 C 0.0993(4) -0.2094(3) 0.7525(3) 0.0323(11) Uani 1 1 d . . .
H1A H 0.0424 -0.1970 0.7213 0.039 Uiso 1 1 calc R . .
C2 C 0.0879(5) -0.2077(3) 0.8234(3) 0.0346(11) Uani 1 1 d . . .
C3 C -0.0117(5) -0.1848(4) 0.8512(3) 0.0505(15) Uani 1 1 d . . .
H3A H -0.0069 -0.1874 0.9019 0.076 Uiso 1 1 calc R . .
H3B H -0.0908 -0.2290 0.8156 0.076 Uiso 1 1 calc R . .
H3C H -0.0025 -0.1230 0.8545 0.076 Uiso 1 1 calc R . .
C4 C 0.1710(5) -0.2273(3) 0.8658(3) 0.0349(12) Uani 1 1 d . . .
H4A H 0.1644 -0.2274 0.9144 0.042 Uiso 1 1 calc R . .
C5 C 0.2651(4) -0.2473(3) 0.8404(3) 0.0298(11) Uani 1 1 d . . .
C6 C 0.3564(5) -0.2666(4) 0.8872(3) 0.0397(12) Uani 1 1 d . . .
H6A H 0.4143 -0.2787 0.8592 0.060 Uiso 1 1 calc R . .
H6B H 0.3151 -0.3202 0.8981 0.060 Uiso 1 1 calc R . .
H6C H 0.4002 -0.2135 0.9354 0.060 Uiso 1 1 calc R . .
C7 C 0.2713(4) -0.2462(3) 0.7691(3) 0.0316(11) Uani 1 1 d . . .
H7A H 0.3347 -0.2583 0.7499 0.038 Uiso 1 1 calc R . .
C8 C 0.1980(5) -0.2290(3) 0.6513(3) 0.0344(11) Uani 1 1 d . . .
H8A H 0.2844 -0.2102 0.6513 0.041 Uiso 1 1 calc R . .
H8B H 0.1666 -0.1849 0.6396 0.041 Uiso 1 1 calc R . .
C9 C 0.1249(5) -0.3245(3) 0.5911(3) 0.0346(11) Uani 1 1 d . . .
H9A H 0.1573 -0.3686 0.6018 0.042 Uiso 1 1 calc R . .
H9B H 0.0386 -0.3439 0.5914 0.042 Uiso 1 1 calc R . .
C10 C 0.0631(4) -0.2901(3) 0.4806(3) 0.0318(11) Uani 1 1 d . . .
H10A H 0.0084 -0.2695 0.5044 0.038 Uiso 1 1 calc R . .
C11 C 0.0685(4) -0.2867(3) 0.4105(3) 0.0284(10) Uani 1 1 d . . .
H11A H 0.0173 -0.2642 0.3859 0.034 Uiso 1 1 calc R . .
C12 C 0.1495(4) -0.3164(3) 0.3753(3) 0.0252(10) Uani 1 1 d . . .
C13 C 0.2233(4) -0.3467(3) 0.4142(3) 0.0295(10) Uani 1 1 d . . .
H13A H 0.2808 -0.3658 0.3927 0.035 Uiso 1 1 calc R . .
C14 C 0.2141(4) -0.3493(3) 0.4840(3) 0.0298(10) Uani 1 1 d . . .
H14A H 0.2651 -0.3706 0.5102 0.036 Uiso 1 1 calc R . .
C15 C 0.1509(4) -0.3166(3) 0.2984(3) 0.0264(10) Uani 1 1 d . . .
C16 C 0.0648(5) -0.2967(3) 0.2569(3) 0.0332(11) Uani 1 1 d . . .
H16A H 0.0074 -0.2788 0.2795 0.040 Uiso 1 1 calc R . .
C17 C 0.0617(5) -0.3026(3) 0.1842(3) 0.0399(13) Uani 1 1 d . . .
H17A H 0.0023 -0.2886 0.1567 0.048 Uiso 1 1 calc R . .
C18 C 0.2266(6) -0.3449(4) 0.1894(3) 0.0429(13) Uani 1 1 d . . .
H18A H 0.2837 -0.3614 0.1654 0.051 Uiso 1 1 calc R . .
C19 C 0.2350(5) -0.3395(3) 0.2630(3) 0.0362(12) Uani 1 1 d . . .
H19A H 0.2978 -0.3514 0.2896 0.043 Uiso 1 1 calc R . .
C20 C 0.1306(6) -0.3380(4) 0.0692(3) 0.0481(15) Uani 1 1 d . . .
H20A H 0.1838 -0.3685 0.0492 0.058 Uiso 1 1 calc R . .
H20B H 0.0455 -0.3767 0.0377 0.058 Uiso 1 1 calc R . .
C21 C 0.1660(5) -0.2457(3) 0.0634(3) 0.0387(13) Uani 1 1 d . . .
C22 C 0.0823(5) -0.2080(4) 0.0517(3) 0.0393(13) Uani 1 1 d . . .
H22A H -0.0012 -0.2421 0.0440 0.047 Uiso 1 1 calc R . .
C23 C 0.1178(5) -0.1201(3) 0.0508(3) 0.0370(12) Uani 1 1 d . . .
H23A H 0.0586 -0.0946 0.0436 0.044 Uiso 1 1 calc R . .
C24 C 0.2396(5) -0.0692(3) 0.0604(3) 0.0341(11) Uani 1 1 d . . .
C25 C 0.3219(5) -0.1093(4) 0.0701(3) 0.0380(12) Uani 1 1 d . . .
H25A H 0.4049 -0.0763 0.0755 0.046 Uiso 1 1 calc R . .
C26 C 0.2885(5) -0.1953(3) 0.0722(3) 0.0382(12) Uani 1 1 d . . .
H26A H 0.3480 -0.2205 0.0796 0.046 Uiso 1 1 calc R . .
C27 C 0.2816(5) 0.0278(3) 0.0608(3) 0.0407(13) Uani 1 1 d . . .
C28 C 0.3756(7) 0.0926(4) 0.1380(4) 0.0629(19) Uani 1 1 d . . .
H28A H 0.3380 0.0902 0.1793 0.094 Uiso 1 1 calc R . .
H28B H 0.4040 0.1553 0.1395 0.094 Uiso 1 1 calc R . .
H28C H 0.4447 0.0739 0.1444 0.094 Uiso 1 1 calc R . .
C29 C 0.3395(6) 0.0306(4) -0.0039(4) 0.0513(15) Uani 1 1 d . . .
H29A H 0.4069 0.0099 0.0018 0.077 Uiso 1 1 calc R . .
H29B H 0.3704 0.0935 -0.0018 0.077 Uiso 1 1 calc R . .
H29C H 0.2784 -0.0096 -0.0531 0.077 Uiso 1 1 calc R . .
C30 C 0.1773(6) 0.0606(4) 0.0510(4) 0.0581(17) Uani 1 1 d . . .
H30A H 0.1401 0.0602 0.0927 0.087 Uiso 1 1 calc R . .
H30B H 0.1160 0.0196 0.0020 0.087 Uiso 1 1 calc R . .
H30C H 0.2087 0.1229 0.0519 0.087 Uiso 1 1 calc R . .
C31 C 0.2671(5) -0.0840(3) 0.5128(3) 0.0404(13) Uani 1 1 d . . .
C32 C 0.2239(5) -0.0644(3) 0.4523(4) 0.0469(14) Uani 1 1 d . . .
H32A H 0.1582 -0.0444 0.4518 0.056 Uiso 1 1 calc R B .
C33 C 0.2742(5) -0.0733(3) 0.3913(3) 0.0437(14) Uani 1 1 d . . .
C34 C 0.2246(6) -0.0589(4) 0.3248(4) 0.0569(18) Uani 1 1 d . . .
H34A H 0.1555 -0.0428 0.3218 0.068 Uiso 1 1 calc R B .
C35 C 0.2758(7) -0.0682(4) 0.2663(4) 0.0600(19) Uani 1 1 d . . .
H35A H 0.2417 -0.0592 0.2225 0.072 Uiso 1 1 calc R . .
C36 C 0.3776(7) -0.0908(4) 0.2701(3) 0.0570(18) Uani 1 1 d . . .
H36A H 0.4133 -0.0962 0.2291 0.068 Uiso 1 1 calc R B .
C37 C 0.4266(6) -0.1053(4) 0.3316(3) 0.0464(14) Uani 1 1 d . . .
H37A H 0.4968 -0.1200 0.3334 0.056 Uiso 1 1 calc R . .
C38 C 0.3748(5) -0.0987(3) 0.3933(3) 0.0405(13) Uani 1 1 d . . .
C39 C 0.4190(5) -0.1190(3) 0.4561(3) 0.0340(11) Uani 1 1 d . . .
H39A H 0.4868 -0.1366 0.4579 0.041 Uiso 1 1 calc R . .
C40 C 0.3662(4) -0.1137(3) 0.5135(3) 0.0330(11) Uani 1 1 d . . .
C41 C 0.5068(5) -0.1561(3) 0.5825(3) 0.0357(12) Uani 1 1 d . . .
H41A H 0.5759 -0.1062 0.5807 0.043 Uiso 1 1 calc R B .
H41B H 0.4926 -0.2137 0.5403 0.043 Uiso 1 1 calc R . .
C42 C 0.5345(5) -0.1656(3) 0.6574(3) 0.0380(12) Uani 1 1 d . . .
H42A H 0.6195 -0.1614 0.6709 0.046 Uiso 1 1 calc R . .
H42B H 0.5285 -0.1139 0.6971 0.046 Uiso 1 1 calc R . .
C43 C 0.4945(5) -0.3231(3) 0.6311(3) 0.0338(11) Uani 1 1 d . . .
H43A H 0.5817 -0.3035 0.6573 0.041 Uiso 1 1 calc R . .
H43B H 0.4842 -0.3410 0.5755 0.041 Uiso 1 1 calc R . .
C44 C 0.4201(5) -0.4031(4) 0.6466(3) 0.0374(12) Uani 1 1 d . . .
H44A H 0.4515 -0.4524 0.6323 0.045 Uiso 1 1 calc R . .
H44B H 0.4262 -0.3841 0.7017 0.045 Uiso 1 1 calc R . .
C45 C 0.2242(5) -0.5206(3) 0.6067(3) 0.0405(13) Uani 1 1 d . . .
H45A H 0.2704 -0.5610 0.6015 0.049 Uiso 1 1 calc R . .
H45B H 0.1495 -0.5516 0.5630 0.049 Uiso 1 1 calc R . .
C46 C 0.1888(5) -0.5080(3) 0.6795(3) 0.0383(12) Uani 1 1 d . . .
H46A H 0.1595 -0.5672 0.6859 0.046 Uiso 1 1 calc R . .
H46B H 0.2599 -0.4643 0.7238 0.046 Uiso 1 1 calc R . .
C47 C 0.0458(5) -0.4607(3) 0.7360(3) 0.0338(12) Uani 1 1 d . . .
C48 C 0.0900(5) -0.4724(3) 0.8024(3) 0.0348(12) Uani 1 1 d . . .
H48A H 0.1573 -0.4904 0.8074 0.042 Uiso 1 1 calc R . .
C49 C 0.0363(5) -0.4578(3) 0.8608(3) 0.0411(13) Uani 1 1 d . . .
H49A H 0.0671 -0.4657 0.9059 0.049 Uiso 1 1 calc R . .
C50 C -0.0606(5) -0.4321(3) 0.8545(3) 0.0416(13) Uani 1 1 d . . .
H50A H -0.0964 -0.4216 0.8953 0.050 Uiso 1 1 calc R . .
C51 C -0.1066(5) -0.4214(3) 0.7889(3) 0.0383(12) Uani 1 1 d . . .
H51A H -0.1750 -0.4045 0.7846 0.046 Uiso 1 1 calc R . .
C52 C -0.0545(5) -0.4349(3) 0.7290(3) 0.0338(11) Uani 1 1 d . . .
C53 C -0.2033(5) -0.4057(4) 0.6531(3) 0.0383(12) Uani 1 1 d . . .
H53A H -0.1904 -0.3463 0.6926 0.046 Uiso 1 1 calc R . .
H53B H -0.2700 -0.4544 0.6580 0.046 Uiso 1 1 calc R . .
C54 C -0.2352(5) -0.4038(3) 0.5754(3) 0.0376(12) Uani 1 1 d . . .
H54A H -0.2298 -0.4576 0.5378 0.045 Uiso 1 1 calc R . .
H54B H -0.3206 -0.4088 0.5619 0.045 Uiso 1 1 calc R . .
C55 C -0.2007(5) -0.2494(4) 0.5920(3) 0.0386(12) Uani 1 1 d . . .
H55A H -0.1903 -0.2272 0.6477 0.046 Uiso 1 1 calc R B .
H55B H -0.2884 -0.2721 0.5653 0.046 Uiso 1 1 calc R . .
C56 C -0.1306(5) -0.1734(4) 0.5718(4) 0.0492(15) Uani 1 1 d . B .
H56A H -0.1375 -0.1964 0.5165 0.059 Uiso 1 1 calc R . .
H56B H -0.1642 -0.1250 0.5829 0.059 Uiso 1 1 calc R . .
Cl1 Cl 0.50232(13) 0.37938(10) 0.58677(9) 0.0525(4) Uani 1 1 d . . .
Cl2 Cl 0.12311(13) -0.81271(10) 0.63867(11) 0.0581(5) Uani 1 1 d . . .
Cl3 Cl 0.34758(14) 0.33424(10) 1.18757(10) 0.0563(4) Uani 1 1 d . . .
Na1 Na 0.4451(2) 0.41551(14) 0.81817(13) 0.0451(6) Uani 1 1 d . . .
O1S O 0.6233(5) -0.2029(4) 0.3846(3) 0.0792(15) Uani 1 1 d . . .
O2S O -0.3578(6) 0.0406(4) 0.2470(4) 0.108(2) Uani 1 1 d . . .
O1WA O 0.5407(9) 0.4406(7) 0.9177(5) 0.055(2) Uani 0.50 1 d P A -1
O2WA O 0.2803(9) 0.3697(7) 0.8439(6) 0.055(2) Uani 0.50 1 d P A -1
O3WA O 0.3305(6) 0.3776(4) 0.7013(4) 0.0348(15) Uani 0.50 1 d P A -1
O4WA O 0.4367(8) 0.5456(6) 0.8481(5) 0.043(2) Uani 0.50 1 d P A -1
O5WA O 0.4584(19) 0.2920(9) 0.7727(7) 0.063(6) Uani 0.50 1 d P A -1
O6WA O 0.5835(6) 0.4617(5) 0.7722(4) 0.0371(16) Uani 0.50 1 d P A -1
C57A C 0.0382(14) -0.0641(8) 0.5714(10) 0.060(4) Uani 0.50 1 d P B -1
H57A H 0.0188 -0.0977 0.5157 0.072 Uiso 0.50 1 calc PR B -1
H57B H -0.0016 -0.0195 0.5804 0.072 Uiso 0.50 1 calc PR B -1
C58A C 0.1692(17) -0.0183(10) 0.6062(11) 0.057(4) Uani 0.50 1 d P B -1
H58A H 0.2009 0.0383 0.5962 0.068 Uiso 0.50 1 calc PR B -1
H58B H 0.1888 -0.0017 0.6622 0.068 Uiso 0.50 1 calc PR B -1
Cl4A Cl 0.5934(5) -0.1553(4) 0.1437(3) 0.0556(13) Uani 0.50 1 d P C -1
O3SA O -0.4665(8) -0.3305(6) 0.0045(5) 0.055(2) Uiso 0.50 1 d P D -1
O4SA O -0.2371(8) -0.2901(6) -0.0173(5) 0.058(2) Uiso 0.50 1 d P E -1
O5SA O -0.0384(16) -0.0195(12) 0.1993(10) 0.130(5) Uiso 0.50 1 d P F -1
O6SA O -0.1172(14) -0.1980(11) 0.2015(9) 0.117(5) Uiso 0.50 1 d P G -1
O7SA O -0.2430(6) -0.5062(4) 0.0111(3) 0.0202(13) Uiso 0.50 1 d P H -1
O1WB O 0.4859(13) 0.3879(9) 0.9221(7) 0.094(4) Uani 0.50 1 d P A -2
O2WB O 0.2725(10) 0.3465(8) 0.7979(7) 0.070(3) Uani 0.50 1 d P A -2
O3WB O 0.4569(8) 0.4612(6) 0.7367(5) 0.061(2) Uani 0.50 1 d P A -2
O4WB O 0.4241(12) 0.5331(9) 0.8909(8) 0.087(4) Uani 0.50 1 d P A -2
O5WB O 0.461(2) 0.2852(19) 0.7698(16) 0.134(11) Uani 0.50 1 d P A -2
O6WB O 0.6436(9) 0.5012(7) 0.8641(6) 0.070(3) Uani 0.50 1 d P A -2
C57B C 0.0748(10) -0.0472(8) 0.6354(7) 0.041(2) Uiso 0.50 1 d P B -2
H57C H 0.1443 -0.0304 0.6797 0.049 Uiso 0.50 1 calc PR B -2
H57D H 0.0341 -0.0036 0.6488 0.049 Uiso 0.50 1 calc PR B -2
C58B C 0.1181(15) -0.0464(9) 0.5644(9) 0.038(3) Uani 0.50 1 d P B -2
H58C H 0.0521 -0.0882 0.5167 0.045 Uiso 0.50 1 calc PR B -2
H58D H 0.1473 0.0160 0.5640 0.045 Uiso 0.50 1 calc PR B -2
Cl4B Cl -0.1926(3) -0.4509(2) 0.01788(16) 0.0457(7) Uani 0.50 1 d PD I -2
O3SB O -0.188(4) -0.2676(13) 0.1035(19) 0.294(16) Uiso 0.50 1 d PD J -2
O4SB O -0.1397(16) -0.1050(13) 0.1207(10) 0.139(6) Uiso 0.50 1 d P K -2
O5SB O 0.5885(12) -0.1780(8) 0.1262(7) 0.034(3) Uiso 0.50 1 d P L -2
O6SB O 0.0712(13) 0.0321(9) 0.2332(8) 0.099(4) Uiso 0.50 1 d P M -2
O7SB O -0.3815(14) -0.2999(10) -0.0259(8) 0.112(4) Uiso 0.50 1 d P N -2

loop_
_atom_site_aniso_label
_atom_site_aniso_U_11
_atom_site_aniso_U_22
_atom_site_aniso_U_33
_atom_site_aniso_U_23
_atom_site_aniso_U_13
_atom_site_aniso_U_12
O1 0.0373(19) 0.0257(17) 0.0355(19) 0.0102(15) 0.0156(15) 0.0061(15)
O2 0.0380(19) 0.0268(17) 0.039(2) 0.0110(15) 0.0187(16) 0.0086(15)
O3 0.0367(19) 0.0265(17) 0.0346(19) 0.0099(15) 0.0136(15) 0.0062(15)
O4 0.040(2) 0.0299(18) 0.0289(18) 0.0108(15) 0.0139(15) 0.0049(15)
O5 0.040(2) 0.0302(18) 0.0300(18) 0.0122(15) 0.0117(15) 0.0045(15)
O6 0.038(2) 0.0321(18) 0.038(2) 0.0125(16) 0.0168(16) 0.0113(16)
O7 0.043(2) 0.027(2) 0.134(4) 0.014(2) 0.036(3) 0.0115(18)
O8 0.069(3) 0.034(2) 0.087(3) 0.033(2) 0.054(3) 0.026(2)
N1 0.034(2) 0.025(2) 0.022(2) 0.0048(16) 0.0075(17) 0.0037(17)
N2 0.033(2) 0.0208(19) 0.026(2) 0.0058(16) 0.0097(17) 0.0039(17)
N3 0.060(3) 0.020(2) 0.025(2) 0.0052(17) 0.015(2) 0.007(2)
C1 0.031(3) 0.026(2) 0.028(3) 0.003(2) 0.006(2) 0.006(2)
C2 0.033(3) 0.031(3) 0.026(3) 0.001(2) 0.007(2) 0.006(2)
C3 0.047(3) 0.058(4) 0.033(3) 0.001(3) 0.014(3) 0.019(3)
C4 0.042(3) 0.022(2) 0.022(2) -0.0014(19) 0.010(2) -0.002(2)
C5 0.032(3) 0.019(2) 0.022(2) 0.0007(18) 0.005(2) -0.0026(19)
C6 0.041(3) 0.032(3) 0.033(3) 0.007(2) 0.006(2) 0.005(2)
C7 0.033(3) 0.024(2) 0.030(3) 0.004(2) 0.011(2) 0.004(2)
C8 0.039(3) 0.032(3) 0.026(3) 0.010(2) 0.011(2) 0.006(2)
C9 0.049(3) 0.028(3) 0.023(2) 0.010(2) 0.013(2) 0.009(2)
C10 0.034(3) 0.029(2) 0.031(3) 0.008(2) 0.014(2) 0.009(2)
C11 0.032(3) 0.024(2) 0.028(2) 0.0075(19) 0.011(2) 0.010(2)
C12 0.026(2) 0.012(2) 0.026(2) 0.0026(17) 0.0050(19) -0.0011(18)
C13 0.033(3) 0.024(2) 0.027(2) 0.0052(19) 0.009(2) 0.008(2)
C14 0.037(3) 0.025(2) 0.025(2) 0.007(2) 0.009(2) 0.011(2)
C15 0.034(3) 0.014(2) 0.027(2) 0.0061(18) 0.013(2) 0.0031(19)
C16 0.041(3) 0.029(3) 0.029(3) 0.011(2) 0.013(2) 0.011(2)
C17 0.055(3) 0.031(3) 0.030(3) 0.013(2) 0.009(2) 0.010(2)
C18 0.062(4) 0.034(3) 0.040(3) 0.016(2) 0.030(3) 0.018(3)
C19 0.046(3) 0.034(3) 0.028(3) 0.011(2) 0.014(2) 0.015(2)
C20 0.082(4) 0.029(3) 0.027(3) 0.012(2) 0.021(3) 0.010(3)
C21 0.057(3) 0.027(3) 0.021(2) 0.006(2) 0.015(2) 0.003(2)
C22 0.047(3) 0.033(3) 0.026(3) 0.009(2) 0.010(2) 0.002(2)
C23 0.045(3) 0.033(3) 0.026(3) 0.008(2) 0.010(2) 0.009(2)
C24 0.044(3) 0.026(2) 0.024(2) 0.007(2) 0.008(2) 0.007(2)
C25 0.042(3) 0.035(3) 0.027(3) 0.010(2) 0.008(2) 0.005(2)
C26 0.059(4) 0.035(3) 0.021(2) 0.009(2) 0.013(2) 0.019(3)
C27 0.042(3) 0.024(3) 0.041(3) 0.010(2) 0.004(2) 0.000(2)
C28 0.070(4) 0.032(3) 0.056(4) 0.011(3) -0.007(3) -0.002(3)
C29 0.051(4) 0.044(3) 0.064(4) 0.033(3) 0.017(3) 0.012(3)
C30 0.057(4) 0.028(3) 0.082(5) 0.018(3) 0.014(3) 0.013(3)
C31 0.042(3) 0.016(2) 0.058(4) 0.014(2) 0.021(3) 0.002(2)
C32 0.044(3) 0.021(3) 0.071(4) 0.021(3) 0.011(3) 0.005(2)
C33 0.046(3) 0.020(2) 0.048(3) 0.011(2) 0.000(3) -0.002(2)
C34 0.054(4) 0.027(3) 0.070(4) 0.023(3) -0.005(3) -0.003(3)
C35 0.076(5) 0.028(3) 0.045(4) 0.014(3) -0.009(3) -0.006(3)
C36 0.087(5) 0.032(3) 0.027(3) 0.006(2) 0.009(3) -0.001(3)
C37 0.066(4) 0.030(3) 0.030(3) 0.005(2) 0.013(3) 0.007(3)
C38 0.046(3) 0.015(2) 0.035(3) -0.001(2) 0.001(2) -0.006(2)
C39 0.033(3) 0.022(2) 0.028(3) 0.002(2) 0.004(2) -0.003(2)
C40 0.034(3) 0.015(2) 0.035(3) 0.005(2) 0.009(2) -0.0032(19)
C41 0.032(3) 0.026(2) 0.037(3) 0.008(2) 0.012(2) -0.001(2)
C42 0.039(3) 0.026(3) 0.036(3) 0.008(2) 0.011(2) 0.002(2)
C43 0.032(3) 0.029(3) 0.039(3) 0.012(2) 0.013(2) 0.010(2)
C44 0.045(3) 0.035(3) 0.034(3) 0.013(2) 0.014(2) 0.016(2)
C45 0.048(3) 0.023(2) 0.041(3) 0.007(2) 0.018(3) 0.005(2)
C46 0.053(3) 0.024(2) 0.033(3) 0.011(2) 0.016(2) 0.006(2)
C47 0.044(3) 0.015(2) 0.028(3) 0.0033(19) 0.011(2) -0.003(2)
C48 0.041(3) 0.023(2) 0.027(3) 0.005(2) 0.005(2) 0.000(2)
C49 0.057(4) 0.024(2) 0.024(3) 0.005(2) 0.009(2) -0.002(2)
C50 0.053(3) 0.030(3) 0.035(3) 0.010(2) 0.020(3) 0.006(2)
C51 0.041(3) 0.031(3) 0.036(3) 0.011(2) 0.016(2) 0.005(2)
C52 0.038(3) 0.020(2) 0.028(3) 0.005(2) 0.006(2) -0.003(2)
C53 0.037(3) 0.033(3) 0.040(3) 0.013(2) 0.018(2) 0.005(2)
C54 0.036(3) 0.031(3) 0.035(3) 0.010(2) 0.011(2) 0.002(2)
C55 0.041(3) 0.038(3) 0.042(3) 0.016(2) 0.019(2) 0.018(2)
C56 0.051(4) 0.046(3) 0.069(4) 0.029(3) 0.032(3) 0.029(3)
Cl1 0.0401(8) 0.0405(8) 0.0644(10) 0.0042(7) 0.0160(7) 0.0146(6)
Cl2 0.0412(8) 0.0383(8) 0.0958(13) 0.0255(8) 0.0181(8) 0.0172(6)
Cl3 0.0515(9) 0.0408(8) 0.0631(10) 0.0130(7) 0.0045(7) 0.0131(7)
Na1 0.0515(13) 0.0373(12) 0.0585(14) 0.0219(10) 0.0299(11) 0.0218(10)
O1S 0.061(3) 0.080(4) 0.087(4) 0.017(3) 0.028(3) 0.026(3)
O2S 0.101(5) 0.062(4) 0.127(5) 0.038(4) 0.017(4) -0.005(3)
O1WA 0.058(6) 0.055(6) 0.045(5) 0.024(4) 0.007(4) 0.011(5)
O2WA 0.048(5) 0.057(6) 0.056(6) 0.016(5) 0.024(5) 0.015(4)
O3WA 0.041(4) 0.030(4) 0.035(4) 0.011(3) 0.010(3) 0.017(3)
O4WA 0.046(5) 0.037(4) 0.035(5) -0.004(4) 0.004(4) 0.022(4)
O5WA 0.129(16) 0.025(6) 0.030(6) 0.004(5) -0.008(7) 0.042(7)
O6WA 0.035(4) 0.030(4) 0.051(4) 0.016(3) 0.019(3) 0.016(3)
C57A 0.050(8) 0.030(6) 0.108(13) 0.035(7) 0.024(9) 0.016(6)
C58A 0.066(11) 0.032(8) 0.074(11) 0.013(8) 0.025(9) 0.023(8)
Cl4A 0.082(3) 0.059(3) 0.044(2) 0.021(2) 0.030(2) 0.042(2)
O1WB 0.094(9) 0.082(9) 0.088(9) 0.042(7) 0.011(7) 0.010(7)
O2WB 0.061(7) 0.077(8) 0.060(7) 0.019(7) 0.022(6) 0.015(6)
O3WB 0.065(6) 0.059(5) 0.060(6) 0.021(5) 0.027(5) 0.023(5)
O4WB 0.107(10) 0.077(8) 0.079(9) 0.015(7) 0.029(8) 0.053(7)
O5WB 0.095(17) 0.14(2) 0.17(2) 0.021(16) 0.027(14) 0.089(16)
O6WB 0.052(5) 0.068(6) 0.084(7) 0.025(5) 0.015(5) 0.020(5)
C58B 0.043(9) 0.019(6) 0.053(9) 0.014(6) 0.022(7) 0.009(6)
Cl4B 0.0340(14) 0.076(2) 0.0376(15) 0.0312(14) 0.0094(11) 0.0258(15)

loop_
_geom_bond_atom_site_label_1
_geom_bond_atom_site_label_2
_geom_bond_distance
_geom_bond_site_symmetry_2
_geom_bond_publ_flag
O1 C40 1.373(6) . ?
O1 C41 1.438(6) . ?
O2 C43 1.424(6) . ?
O2 C42 1.432(6) . ?
O3 C44 1.416(6) . ?
O3 C45 1.437(6) . ?
O4 C47 1.375(6) . ?
O4 C46 1.431(7) . ?
O5 C52 1.360(6) . ?
O5 C53 1.459(6) . ?
O6 C54 1.431(6) . ?
O6 C55 1.436(6) . ?
O7 C57B 1.389(12) . ?
O7 C56 1.419(8) . ?
O7 C57A 1.672(15) . ?
O8 C31 1.352(7) . ?
O8 C58A 1.413(15) . ?
O8 C58B 1.530(15) . ?
N1 C1 1.339(6) . ?
N1 C7 1.344(6) . ?
N1 C8 1.470(6) . ?
N2 C10 1.336(6) . ?
N2 C14 1.337(6) . ?
N2 C9 1.483(6) . ?
N3 C18 1.311(7) . ?
N3 C17 1.345(7) . ?
N3 C20 1.508(6) . ?
C1 C2 1.381(7) . ?
C2 C4 1.370(8) . ?
C2 C3 1.496(8) . ?
C4 C5 1.396(7) . ?
C5 C7 1.387(7) . ?
C5 C6 1.482(7) . ?
C8 C9 1.517(7) . ?
C10 C11 1.375(7) . ?
C11 C12 1.401(7) . ?
C12 C13 1.376(7) . ?
C12 C15 1.478(6) . ?
C13 C14 1.375(7) . ?
C15 C16 1.390(7) . ?
C15 C19 1.392(7) . ?
C16 C17 1.361(7) . ?
C18 C19 1.372(7) . ?
C20 C21 1.504(7) . ?
C21 C22 1.367(8) . ?
C21 C26 1.405(8) . ?
C22 C23 1.396(7) . ?
C23 C24 1.396(7) . ?
C24 C25 1.374(8) . ?
C24 C27 1.531(7) . ?
C25 C26 1.376(7) . ?
C27 C30 1.525(9) . ?
C27 C29 1.526(8) . ?
C27 C28 1.533(8) . ?
C31 C32 1.366(8) . ?
C31 C40 1.428(8) . ?
C32 C33 1.393(9) . ?
C33 C38 1.402(8) . ?
C33 C34 1.440(8) . ?
C34 C35 1.357(10) . ?
C35 C36 1.389(10) . ?
C36 C37 1.355(9) . ?
C37 C38 1.416(8) . ?
C38 C39 1.415(8) . ?
C39 C40 1.352(7) . ?
C41 C42 1.489(7) . ?
C43 C44 1.500(7) . ?
C45 C46 1.500(7) . ?
C47 C48 1.393(7) . ?
C47 C52 1.403(8) . ?
C48 C49 1.378(8) . ?
C49 C50 1.364(8) . ?
C50 C51 1.375(8) . ?
C51 C52 1.390(7) . ?
C53 C54 1.491(7) . ?
C55 C56 1.486(8) . ?
Na1 O1WA 1.909(9) . ?
Na1 O3WB 1.944(9) . ?
Na1 O2WB 1.944(12) . ?
Na1 O5WA 2.037(14) . ?
Na1 O6WA 2.062(7) . ?
Na1 O2WA 2.094(10) . ?
Na1 O4WA 2.100(8) . ?
Na1 O4WB 2.140(12) . ?
Na1 O5WB 2.16(3) . ?
Na1 O1WB 2.196(13) . ?
Na1 O3WA 2.217(7) . ?
Na1 O6WB 2.226(10) . ?
C57A C58A 1.45(2) . ?
C57B C58B 1.540(18) . ?
